data_7250567
loop_
_publ_author_name
'Dewan, Sayari'
'Sonker, Himanshu'
'Chaudhary, Kajal'
'Singh, Ritika Gautam'

_publ_section_title
;
 Rational Design of Gold(I)-NHC Complexes as Anticancer Agents: Induction
 of Necroptosis and Paraptosis in Lung Adenocarcinoma
;
_journal_name_full 'RSC Medicinal Chemistry'
_journal_paper_doi 10.1039/D5MD00290G
_journal_year 2025
_chemical_formula_moiety 'C47 H40 Au Cl N2'
_chemical_formula_sum 'C47 H40 Au Cl N2'
_chemical_formula_weight 865.22
_space_group_crystal_system orthorhombic
_space_group_IT_number 61
_space_group_name_Hall '-P 2ac 2ab'
_space_group_name_H-M_alt 'P b c a'
_atom_sites_solution_hydrogens geom
_audit_creation_date 2025-02-08
_audit_creation_method
;
Olex2 1.5
(compiled 2023.08.17 svn.r577a77a9 for OlexSys, GUI svn.r6817)
;
_audit_update_record
;
2025-03-19 deposited with the CCDC.	2025-06-17 downloaded from the CCDC.
;
_cell_angle_alpha 90
_cell_angle_beta 90
_cell_angle_gamma 90
_cell_formula_units_Z 8
_cell_length_a 18.2277(5)
_cell_length_b 19.7090(5)
_cell_length_c 20.7662(6)
_cell_measurement_reflns_used 9833
_cell_measurement_temperature 100(2)
_cell_measurement_theta_max 28.27
_cell_measurement_theta_min 2.23
_cell_volume 7460.3(4)
_computing_cell_refinement 'SAINT V8.40B (?, 2016)'
_computing_data_reduction 'SAINT V8.40B (?, 2016)'
_computing_molecular_graphics 'Olex2 1.5 (Dolomanov et al., 2009)'
_computing_publication_material 'Olex2 1.5 (Dolomanov et al., 2009)'
_computing_structure_refinement 'SHELXL 2016/4 (Sheldrick, 2015)'
_computing_structure_solution 'SHELXT 2018/2 (Sheldrick, 2018)'
_diffrn_ambient_temperature 100(2)
_diffrn_measured_fraction_theta_full 1.000
_diffrn_measured_fraction_theta_max 0.999
_diffrn_measurement_device_type 'Bruker APEX-II CCD'
_diffrn_measurement_method '\f and \w scans'
_diffrn_radiation_type MoK\a
_diffrn_radiation_wavelength 0.71073
_diffrn_reflns_av_R_equivalents 0.0694
_diffrn_reflns_av_unetI/netI 0.0290
_diffrn_reflns_Laue_measured_fraction_full 1.000
_diffrn_reflns_Laue_measured_fraction_max 0.999
_diffrn_reflns_limit_h_max 24
_diffrn_reflns_limit_h_min -21
_diffrn_reflns_limit_k_max 26
_diffrn_reflns_limit_k_min -26
_diffrn_reflns_limit_l_max 27
_diffrn_reflns_limit_l_min -27
_diffrn_reflns_number 123513
_diffrn_reflns_point_group_measured_fraction_full 1.000
_diffrn_reflns_point_group_measured_fraction_max 0.999
_diffrn_reflns_theta_full 25.242
_diffrn_reflns_theta_max 28.323
_diffrn_reflns_theta_min 1.961
_diffrn_source_current 1.0
_diffrn_source_power 0.05
_diffrn_source_voltage 50.0
_diffrn_standards_number 0
_exptl_absorpt_coefficient_mu 4.052
_exptl_absorpt_correction_T_max 0.7457
_exptl_absorpt_correction_T_min 0.4975
_exptl_absorpt_correction_type none
_exptl_absorpt_process_details
;
SADABS-2016/2 (Bruker,2016/2) was used for absorption correction.
wR2(int) was 0.0877 before and 0.0618 after correction.
The Ratio of minimum to maximum transmission is 0.6672.
The \l/2 correction factor is Not present.
;
_exptl_crystal_colour 'clear whiteish white'
_exptl_crystal_colour_lustre clear
_exptl_crystal_colour_modifier whiteish
_exptl_crystal_colour_primary white
_exptl_crystal_density_diffrn 1.541
_exptl_crystal_description block
_exptl_crystal_F_000 3456
_exptl_crystal_size_max 0.14
_exptl_crystal_size_mid 0.12
_exptl_crystal_size_min 0.1
_refine_diff_density_max 0.960
_refine_diff_density_min -1.043
_refine_diff_density_rms 0.096
_refine_ls_extinction_method none
_refine_ls_goodness_of_fit_ref 1.042
_refine_ls_hydrogen_treatment constr
_refine_ls_matrix_type full
_refine_ls_number_parameters 461
_refine_ls_number_reflns 9285
_refine_ls_number_restraints 0
_refine_ls_restrained_S_all 1.042
_refine_ls_R_factor_all 0.0387
_refine_ls_R_factor_gt 0.0250
_refine_ls_shift/su_max 0.000
_refine_ls_shift/su_mean 0.000
_refine_ls_structure_factor_coef Fsqd
_refine_ls_weighting_details 'w=1/[\s^2^(Fo^2^)+(0.0155P)^2^+11.0663P] where P=(Fo^2^+2Fc^2^)/3'
_refine_ls_weighting_scheme calc
_refine_ls_wR_factor_gt 0.0480
_refine_ls_wR_factor_ref 0.0517
_reflns_Friedel_coverage 0.000
_reflns_number_gt 7518
_reflns_number_total 9285
_reflns_threshold_expression 'I > 2\s(I)'
_cod_data_source_file d5md00290g1.cif
_cod_data_source_block AuL2_o_a
_cod_database_code 7250567
_shelx_shelxl_version_number 2016/4
_shelx_space_group_comment
;
The symmetry employed for this shelxl refinement is uniquely defined
by the following loop, which should always be used as a source of
symmetry information in preference to the above space-group names.
They are only intended as comments.
;
_shelx_estimated_absorpt_t_max 0.687
_shelx_estimated_absorpt_t_min 0.601
_olex2_refinement_description
;
1.a Ternary CH refined with riding coordinates:
 C18(H18), C31(H31)
1.b Secondary CH2 refined with riding coordinates:
 C45(H45A,H45B), C44(H44A,H44B), C46(H46A,H46B)
1.c Aromatic/amide H refined with riding coordinates:
 C4(H4), C16(H16), C2(H2), C7(H7), C14(H14), C10(H10), C33(H33), C8(H8),
 C37(H37), C5(H5), C39(H39), C9(H9), C36(H36), C30(H30), C40(H40), C34(H34),
 C24(H24), C43(H43), C35(H35), C26(H26), C41(H41), C20(H20), C22(H22), C23(H23),
  C28(H28), C21(H21), C42(H42), C29(H29), C27(H27)
1.d Idealised Me refined as rotating group:
 C47(H47A,H47B,H47C)
;
_olex2_submission_special_instructions 'No special instructions were received'

loop_
_space_group_symop_operation_xyz
'x, y, z'
'-x+1/2, -y, z+1/2'
'-x, y+1/2, -z+1/2'
'x+1/2, -y+1/2, -z'
'-x, -y, -z'
'x-1/2, y, -z-1/2'
'x, -y-1/2, z-1/2'
'-x-1/2, y-1/2, z'

loop_
_atom_site_label
_atom_site_type_symbol
_atom_site_fract_x
_atom_site_fract_y
_atom_site_fract_z
_atom_site_U_iso_or_equiv
_atom_site_adp_type
_atom_site_occupancy
_atom_site_site_symmetry_order
_atom_site_calc_flag
_atom_site_refinement_flags_posn
_atom_site_refinement_flags_adp
_atom_site_refinement_flags_occupancy
_atom_site_disorder_assembly
_atom_site_disorder_group
Au1 Au 0.16894(2) 0.36803(2) 0.61032(2) 0.01113(3) Uani 1 1 d . . . . .
Cl2 Cl 0.13346(4) 0.26092(3) 0.63508(4) 0.02248(15) Uani 1 1 d . . . . .
N1 N 0.26916(11) 0.45985(10) 0.54600(10) 0.0102(4) Uani 1 1 d . . . . .
N2 N 0.19009(11) 0.52358(10) 0.59332(10) 0.0110(4) Uani 1 1 d . . . . .
C1 C 0.20772(13) 0.45710(12) 0.58265(12) 0.0104(5) Uani 1 1 d . . . . .
C11 C 0.12779(14) 0.55064(13) 0.62600(12) 0.0131(5) Uani 1 1 d . . . . .
C13 C 0.29765(14) 0.36362(13) 0.47428(12) 0.0122(5) Uani 1 1 d . . . . .
C25 C 0.19709(15) 0.31702(14) 0.40415(13) 0.0176(6) Uani 1 1 d . . . . .
C3 C 0.24231(14) 0.56656(12) 0.56453(12) 0.0123(5) Uani 1 1 d . . . . .
C32 C 0.40029(15) 0.37181(13) 0.69256(12) 0.0145(5) Uani 1 1 d . . . . .
C4 C 0.23944(15) 0.63828(13) 0.57569(13) 0.0178(5) Uani 1 1 d . . . . .
H4 H 0.276661 0.667063 0.558991 0.021 Uiso 1 1 calc R U . . .
C45 C 0.41757(14) 0.16780(13) 0.45997(13) 0.0161(5) Uani 1 1 d . . . . .
H45A H 0.388073 0.178335 0.421208 0.019 Uiso 1 1 calc R U . . .
H45B H 0.383832 0.150207 0.493396 0.019 Uiso 1 1 calc R U . . .
C6 C 0.12514(15) 0.62163(13) 0.63343(13) 0.0167(5) Uani 1 1 d . . . . .
C38 C 0.41675(15) 0.48376(13) 0.63227(13) 0.0143(5) Uani 1 1 d . . . . .
C16 C 0.41030(13) 0.32588(12) 0.55835(12) 0.0115(5) Uani 1 1 d . . . . .
H16 H 0.447727 0.312144 0.587395 0.014 Uiso 1 1 calc R U . . .
C44 C 0.45349(14) 0.23299(13) 0.48448(13) 0.0147(5) Uani 1 1 d . . . . .
H44A H 0.482367 0.221939 0.523470 0.018 Uiso 1 1 calc R U . . .
H44B H 0.488306 0.249257 0.451304 0.018 Uiso 1 1 calc R U . . .
C17 C 0.36616(13) 0.38067(12) 0.57466(12) 0.0103(5) Uani 1 1 d . . . . .
C2 C 0.29110(14) 0.52562(13) 0.53420(12) 0.0140(5) Uani 1 1 d . . . . .
H2 H 0.332376 0.539557 0.509592 0.017 Uiso 1 1 calc R U . . .
C19 C 0.24749(15) 0.43606(14) 0.38302(13) 0.0191(6) Uani 1 1 d . . . . .
C18 C 0.23137(14) 0.38122(13) 0.43243(12) 0.0139(5) Uani 1 1 d . . . . .
H18 H 0.193818 0.400758 0.462239 0.017 Uiso 1 1 calc R U . . .
C7 C 0.06246(17) 0.64940(14) 0.66287(14) 0.0230(6) Uani 1 1 d . . . . .
H7 H 0.059163 0.697162 0.668330 0.028 Uiso 1 1 calc R U . . .
C31 C 0.37346(14) 0.41799(12) 0.63860(12) 0.0124(5) Uani 1 1 d . . . . .
H31 H 0.322540 0.431750 0.650888 0.015 Uiso 1 1 calc R U . . .
C47 C 0.52075(15) 0.09015(14) 0.49990(14) 0.0208(6) Uani 1 1 d . . . . .
H47A H 0.550809 0.051222 0.487015 0.031 Uiso 1 1 calc R U . . .
H47B H 0.488929 0.077083 0.535864 0.031 Uiso 1 1 calc R U . . .
H47C H 0.552739 0.127531 0.513296 0.031 Uiso 1 1 calc R U . . .
C14 C 0.34371(14) 0.30915(13) 0.46050(12) 0.0139(5) Uani 1 1 d . . . . .
H14 H 0.335434 0.283854 0.422244 0.017 Uiso 1 1 calc R U . . .
C15 C 0.40156(13) 0.29027(12) 0.50072(12) 0.0117(5) Uani 1 1 d . . . . .
C10 C 0.07145(15) 0.50963(13) 0.64882(12) 0.0155(5) Uani 1 1 d . . . . .
H10 H 0.074505 0.461717 0.644569 0.019 Uiso 1 1 calc R U . . .
C46 C 0.47376(15) 0.11283(13) 0.44322(13) 0.0182(6) Uani 1 1 d . . . . .
H46A H 0.447426 0.072899 0.425840 0.022 Uiso 1 1 calc R U . . .
H46B H 0.506374 0.130190 0.408845 0.022 Uiso 1 1 calc R U . . .
C33 C 0.47051(16) 0.37606(14) 0.71781(13) 0.0202(6) Uani 1 1 d . . . . .
H33 H 0.503655 0.409072 0.701544 0.024 Uiso 1 1 calc R U . . .
C12 C 0.31204(13) 0.40044(13) 0.53038(12) 0.0108(5) Uani 1 1 d . . . . .
C8 C 0.00609(16) 0.60914(15) 0.68385(14) 0.0236(6) Uani 1 1 d . . . . .
H8 H -0.036313 0.629048 0.702579 0.028 Uiso 1 1 calc R U . . .
C37 C 0.35203(16) 0.32390(14) 0.71794(13) 0.0188(6) Uani 1 1 d . . . . .
H37 H 0.303530 0.320649 0.701486 0.023 Uiso 1 1 calc R U . . .
C5 C 0.18398(15) 0.66433(13) 0.60976(13) 0.0190(6) Uani 1 1 d . . . . .
H5 H 0.183121 0.711618 0.618615 0.023 Uiso 1 1 calc R U . . .
C39 C 0.39564(16) 0.53985(13) 0.66784(14) 0.0203(6) Uani 1 1 d . . . . .
H39 H 0.355890 0.536270 0.697237 0.024 Uiso 1 1 calc R U . . .
C9 C 0.01106(16) 0.53891(14) 0.67766(13) 0.0208(6) Uani 1 1 d . . . . .
H9 H -0.027419 0.510962 0.693426 0.025 Uiso 1 1 calc R U . . .
C36 C 0.37446(18) 0.28084(15) 0.76722(14) 0.0256(7) Uani 1 1 d . . . . .
H36 H 0.341197 0.248442 0.784393 0.031 Uiso 1 1 calc R U . . .
C30 C 0.16751(16) 0.26988(15) 0.44681(15) 0.0250(6) Uani 1 1 d . . . . .
H30 H 0.168561 0.278889 0.491744 0.030 Uiso 1 1 calc R U . . .
C40 C 0.43198(19) 0.60117(15) 0.66095(14) 0.0284(7) Uani 1 1 d . . . . .
H40 H 0.416625 0.639427 0.685290 0.034 Uiso 1 1 calc R U . . .
C34 C 0.49289(18) 0.33275(15) 0.76645(13) 0.0257(7) Uani 1 1 d . . . . .
H34 H 0.541415 0.335779 0.782887 0.031 Uiso 1 1 calc R U . . .
C24 C 0.19690(19) 0.48786(16) 0.37341(15) 0.0295(7) Uani 1 1 d . . . . .
H24 H 0.153406 0.488895 0.398602 0.035 Uiso 1 1 calc R U . . .
C43 C 0.47614(16) 0.48967(14) 0.59037(14) 0.0213(6) Uani 1 1 d . . . . .
H43 H 0.491715 0.451459 0.566076 0.026 Uiso 1 1 calc R U . . .
C35 C 0.44489(19) 0.28506(16) 0.79122(14) 0.0287(7) Uani 1 1 d . . . . .
H35 H 0.460356 0.255358 0.824593 0.034 Uiso 1 1 calc R U . . .
C26 C 0.19436(18) 0.30343(17) 0.33856(15) 0.0297(7) Uani 1 1 d . . . . .
H26 H 0.213855 0.335130 0.308639 0.036 Uiso 1 1 calc R U . . .
C41 C 0.4901(2) 0.60702(16) 0.61917(15) 0.0325(8) Uani 1 1 d . . . . .
H41 H 0.514600 0.649248 0.614454 0.039 Uiso 1 1 calc R U . . .
C20 C 0.31080(18) 0.43562(18) 0.34594(15) 0.0310(7) Uani 1 1 d . . . . .
H20 H 0.346335 0.400916 0.351901 0.037 Uiso 1 1 calc R U . . .
C22 C 0.2719(2) 0.5368(2) 0.29086(18) 0.0463(10) Uani 1 1 d . . . . .
H22 H 0.280346 0.570896 0.259399 0.056 Uiso 1 1 calc R U . . .
C23 C 0.2087(2) 0.53794(18) 0.32786(18) 0.0438(9) Uani 1 1 d . . . . .
H23 H 0.173498 0.572978 0.321971 0.053 Uiso 1 1 calc R U . . .
C28 C 0.1346(2) 0.19678(18) 0.3595(2) 0.0436(10) Uani 1 1 d . . . . .
H28 H 0.113655 0.155694 0.344163 0.052 Uiso 1 1 calc R U . . .
C21 C 0.3223(2) 0.4859(2) 0.30009(16) 0.0429(10) Uani 1 1 d . . . . .
H21 H 0.365692 0.485009 0.274751 0.052 Uiso 1 1 calc R U . . .
C42 C 0.51269(18) 0.55119(16) 0.58396(15) 0.0296(7) Uani 1 1 d . . . . .
H42 H 0.553209 0.554922 0.555405 0.036 Uiso 1 1 calc R U . . .
C29 C 0.13643(18) 0.20980(17) 0.42465(18) 0.0342(8) Uani 1 1 d . . . . .
H29 H 0.116623 0.177947 0.454257 0.041 Uiso 1 1 calc R U . . .
C27 C 0.1628(2) 0.2429(2) 0.31663(18) 0.0449(10) Uani 1 1 d . . . . .
H27 H 0.160948 0.233714 0.271749 0.054 Uiso 1 1 calc R U . . .

loop_
_atom_site_aniso_label
_atom_site_aniso_U_11
_atom_site_aniso_U_22
_atom_site_aniso_U_33
_atom_site_aniso_U_23
_atom_site_aniso_U_13
_atom_site_aniso_U_12
Au1 0.01239(5) 0.00785(4) 0.01314(5) -0.00030(4) 0.00196(4) 0.00050(4)
Cl2 0.0278(4) 0.0099(3) 0.0297(4) 0.0004(3) 0.0126(3) -0.0011(3)
N1 0.0102(10) 0.0087(10) 0.0116(10) 0.0005(8) -0.0014(8) 0.0007(8)
N2 0.0124(10) 0.0092(10) 0.0114(10) -0.0023(8) -0.0020(8) 0.0007(8)
C1 0.0123(12) 0.0092(11) 0.0098(12) -0.0013(9) -0.0013(10) 0.0009(9)
C11 0.0162(13) 0.0145(12) 0.0087(12) -0.0046(9) -0.0032(10) 0.0054(10)
C13 0.0137(12) 0.0126(12) 0.0104(12) 0.0000(10) -0.0001(9) -0.0006(10)
C25 0.0127(13) 0.0226(14) 0.0176(14) -0.0055(11) -0.0061(10) 0.0066(11)
C3 0.0131(12) 0.0102(11) 0.0135(12) 0.0021(9) -0.0040(10) -0.0006(9)
C32 0.0220(13) 0.0126(12) 0.0088(11) -0.0041(10) -0.0001(10) 0.0044(10)
C4 0.0211(14) 0.0111(12) 0.0211(14) 0.0009(11) -0.0065(11) -0.0022(10)
C45 0.0150(13) 0.0148(13) 0.0184(14) -0.0048(11) 0.0014(11) 0.0014(10)
C6 0.0233(14) 0.0131(13) 0.0138(12) -0.0035(10) -0.0039(11) 0.0047(10)
C38 0.0174(14) 0.0124(12) 0.0131(12) -0.0022(10) -0.0068(10) 0.0028(10)
C16 0.0096(12) 0.0119(12) 0.0130(12) 0.0002(10) -0.0006(10) 0.0009(9)
C44 0.0132(13) 0.0141(13) 0.0167(13) -0.0038(10) -0.0009(10) 0.0022(10)
C17 0.0113(12) 0.0100(12) 0.0097(12) -0.0002(9) 0.0006(9) -0.0002(9)
C2 0.0144(13) 0.0122(12) 0.0154(13) 0.0033(10) -0.0019(10) -0.0019(10)
C19 0.0217(15) 0.0235(14) 0.0119(13) 0.0022(11) -0.0057(11) -0.0008(11)
C18 0.0124(12) 0.0193(14) 0.0099(12) -0.0019(10) -0.0013(9) 0.0041(10)
C7 0.0336(17) 0.0155(14) 0.0199(15) -0.0056(11) -0.0008(13) 0.0086(11)
C31 0.0121(12) 0.0111(12) 0.0138(12) -0.0025(10) -0.0026(10) 0.0016(9)
C47 0.0224(15) 0.0148(13) 0.0252(15) 0.0020(11) 0.0074(12) 0.0042(11)
C14 0.0169(14) 0.0135(12) 0.0113(12) -0.0034(10) -0.0003(10) -0.0002(10)
C15 0.0118(12) 0.0099(12) 0.0134(12) -0.0006(10) 0.0005(10) -0.0003(9)
C10 0.0193(14) 0.0137(13) 0.0136(13) -0.0018(10) -0.0011(10) 0.0021(10)
C46 0.0226(14) 0.0130(13) 0.0189(14) -0.0059(11) 0.0036(11) 0.0030(10)
C33 0.0223(14) 0.0218(15) 0.0164(13) -0.0010(11) -0.0040(11) 0.0033(11)
C12 0.0113(12) 0.0107(12) 0.0105(12) 0.0018(10) 0.0003(9) 0.0010(9)
C8 0.0239(15) 0.0251(15) 0.0219(15) -0.0054(12) 0.0041(12) 0.0122(12)
C37 0.0243(15) 0.0165(13) 0.0157(13) -0.0040(11) 0.0007(11) 0.0017(11)
C5 0.0279(15) 0.0094(12) 0.0196(13) -0.0039(11) -0.0062(12) 0.0006(10)
C39 0.0300(16) 0.0157(13) 0.0152(13) -0.0012(11) -0.0080(12) 0.0068(11)
C9 0.0198(14) 0.0253(15) 0.0175(14) 0.0000(12) 0.0018(11) 0.0037(11)
C36 0.0400(19) 0.0194(15) 0.0176(15) 0.0019(12) 0.0050(13) 0.0011(13)
C30 0.0226(15) 0.0245(15) 0.0278(16) -0.0031(13) -0.0059(13) -0.0016(13)
C40 0.053(2) 0.0110(13) 0.0210(15) -0.0022(12) -0.0167(15) 0.0056(13)
C34 0.0302(17) 0.0308(17) 0.0161(14) -0.0002(12) -0.0083(12) 0.0104(13)
C24 0.0339(18) 0.0304(18) 0.0243(17) 0.0058(13) -0.0026(13) 0.0087(14)
C43 0.0247(16) 0.0180(14) 0.0213(14) -0.0049(11) -0.0033(12) -0.0042(11)
C35 0.049(2) 0.0243(16) 0.0129(14) 0.0025(12) -0.0039(13) 0.0147(14)
C26 0.0320(17) 0.0351(18) 0.0219(16) -0.0099(14) -0.0080(13) 0.0023(14)
C41 0.052(2) 0.0182(14) 0.0276(17) 0.0042(13) -0.0135(16) -0.0138(15)
C20 0.0276(17) 0.046(2) 0.0193(15) 0.0060(14) -0.0017(13) -0.0017(14)
C22 0.064(3) 0.044(2) 0.030(2) 0.0227(17) -0.0154(19) -0.0146(19)
C23 0.062(3) 0.0304(19) 0.039(2) 0.0150(17) -0.013(2) 0.0066(18)
C28 0.038(2) 0.033(2) 0.060(3) -0.0218(19) -0.0198(19) -0.0049(16)
C21 0.039(2) 0.067(3) 0.0227(17) 0.0128(17) 0.0013(15) -0.0139(19)
C42 0.0335(18) 0.0297(17) 0.0256(16) 0.0009(14) -0.0009(14) -0.0135(14)
C29 0.0319(18) 0.0253(17) 0.045(2) -0.0029(15) -0.0090(16) -0.0051(14)
C27 0.047(2) 0.052(2) 0.035(2) -0.0244(18) -0.0157(18) 0.0010(19)

loop_
_atom_type_symbol
_atom_type_description
_atom_type_scat_dispersion_real
_atom_type_scat_dispersion_imag
_atom_type_scat_source
C C 0.0033 0.0016 'International Tables Vol C Tables 4.2.6.8 and 6.1.1.4'
H H 0.0000 0.0000 'International Tables Vol C Tables 4.2.6.8 and 6.1.1.4'
Au Au -2.0133 8.8022 'International Tables Vol C Tables 4.2.6.8 and 6.1.1.4'
Cl Cl 0.1484 0.1585 'International Tables Vol C Tables 4.2.6.8 and 6.1.1.4'
N N 0.0061 0.0033 'International Tables Vol C Tables 4.2.6.8 and 6.1.1.4'

loop_
_geom_angle_atom_site_label_1
_geom_angle_atom_site_label_2
_geom_angle_atom_site_label_3
_geom_angle
_geom_angle_site_symmetry_1
_geom_angle_site_symmetry_3
_geom_angle_publ_flag
C1 Au1 Cl2 173.94(7) . . ?
C1 N1 C2 112.2(2) . . ?
C1 N1 C12 122.7(2) . . ?
C2 N1 C12 124.4(2) . . ?
C1 N2 C11 128.5(2) . . ?
C1 N2 C3 110.4(2) . . ?
C3 N2 C11 121.0(2) . . ?
N1 C1 Au1 119.61(17) . . ?
N1 C1 N2 104.3(2) . . ?
N2 C1 Au1 136.02(19) . . ?
C6 C11 N2 116.8(2) . . ?
C10 C11 N2 122.2(2) . . ?
C10 C11 C6 121.0(2) . . ?
C14 C13 C18 122.3(2) . . ?
C14 C13 C12 117.3(2) . . ?
C12 C13 C18 120.3(2) . . ?
C30 C25 C18 117.8(2) . . ?
C26 C25 C18 123.4(3) . . ?
C26 C25 C30 118.8(3) . . ?
N2 C3 C4 120.0(2) . . ?
C2 C3 N2 106.4(2) . . ?
C2 C3 C4 133.3(3) . . ?
C33 C32 C31 122.6(2) . . ?
C33 C32 C37 118.7(3) . . ?
C37 C32 C31 118.7(2) . . ?
C3 C4 H4 120.3 . . ?
C5 C4 C3 119.5(3) . . ?
C5 C4 H4 120.3 . . ?
H45A C45 H45B 107.8 . . ?
C44 C45 H45A 109.1 . . ?
C44 C45 H45B 109.1 . . ?
C44 C45 C46 112.6(2) . . ?
C46 C45 H45A 109.1 . . ?
C46 C45 H45B 109.1 . . ?
C11 C6 C5 121.0(2) . . ?
C7 C6 C11 117.5(3) . . ?
C7 C6 C5 121.5(2) . . ?
C39 C38 C31 119.3(3) . . ?
C39 C38 C43 118.8(3) . . ?
C43 C38 C31 121.8(2) . . ?
C17 C16 H16 118.9 . . ?
C17 C16 C15 122.3(2) . . ?
C15 C16 H16 118.9 . . ?
C45 C44 H44A 108.4 . . ?
C45 C44 H44B 108.4 . . ?
H44A C44 H44B 107.4 . . ?
C15 C44 C45 115.7(2) . . ?
C15 C44 H44A 108.4 . . ?
C15 C44 H44B 108.4 . . ?
C16 C17 C31 122.5(2) . . ?
C16 C17 C12 117.6(2) . . ?
C12 C17 C31 119.9(2) . . ?
N1 C2 H2 126.7 . . ?
C3 C2 N1 106.7(2) . . ?
C3 C2 H2 126.7 . . ?
C24 C19 C18 119.4(3) . . ?
C20 C19 C18 122.1(3) . . ?
C20 C19 C24 118.5(3) . . ?
C13 C18 C25 110.7(2) . . ?
C13 C18 H18 106.1 . . ?
C25 C18 H18 106.1 . . ?
C19 C18 C13 113.1(2) . . ?
C19 C18 C25 114.1(2) . . ?
C19 C18 H18 106.1 . . ?
C6 C7 H7 119.3 . . ?
C8 C7 C6 121.5(3) . . ?
C8 C7 H7 119.3 . . ?
C32 C31 H31 105.8 . . ?
C38 C31 C32 113.9(2) . . ?
C38 C31 C17 112.4(2) . . ?
C38 C31 H31 105.8 . . ?
C17 C31 C32 112.4(2) . . ?
C17 C31 H31 105.8 . . ?
H47A C47 H47B 109.5 . . ?
H47A C47 H47C 109.5 . . ?
H47B C47 H47C 109.5 . . ?
C46 C47 H47A 109.5 . . ?
C46 C47 H47B 109.5 . . ?
C46 C47 H47C 109.5 . . ?
C13 C14 H14 118.7 . . ?
C13 C14 C15 122.6(2) . . ?
C15 C14 H14 118.7 . . ?
C16 C15 C44 119.7(2) . . ?
C14 C15 C16 117.7(2) . . ?
C14 C15 C44 122.6(2) . . ?
C11 C10 H10 120.2 . . ?
C9 C10 C11 119.6(2) . . ?
C9 C10 H10 120.2 . . ?
C45 C46 H46A 108.7 . . ?
C45 C46 H46B 108.7 . . ?
C47 C46 C45 114.1(2) . . ?
C47 C46 H46A 108.7 . . ?
C47 C46 H46B 108.7 . . ?
H46A C46 H46B 107.6 . . ?
C32 C33 H33 119.6 . . ?
C34 C33 C32 120.7(3) . . ?
C34 C33 H33 119.6 . . ?
C13 C12 N1 120.4(2) . . ?
C13 C12 C17 122.3(2) . . ?
C17 C12 N1 117.3(2) . . ?
C7 C8 H8 120.1 . . ?
C7 C8 C9 119.8(3) . . ?
C9 C8 H8 120.1 . . ?
C32 C37 H37 119.8 . . ?
C36 C37 C32 120.4(3) . . ?
C36 C37 H37 119.8 . . ?
C4 C5 C6 121.1(2) . . ?
C4 C5 H5 119.5 . . ?
C6 C5 H5 119.5 . . ?
C38 C39 H39 119.7 . . ?
C38 C39 C40 120.6(3) . . ?
C40 C39 H39 119.7 . . ?
C10 C9 C8 120.5(3) . . ?
C10 C9 H9 119.7 . . ?
C8 C9 H9 119.7 . . ?
C37 C36 H36 119.9 . . ?
C35 C36 C37 120.2(3) . . ?
C35 C36 H36 119.9 . . ?
C25 C30 H30 119.5 . . ?
C29 C30 C25 121.0(3) . . ?
C29 C30 H30 119.5 . . ?
C39 C40 H40 119.8 . . ?
C41 C40 C39 120.5(3) . . ?
C41 C40 H40 119.8 . . ?
C33 C34 H34 119.9 . . ?
C35 C34 C33 120.3(3) . . ?
C35 C34 H34 119.9 . . ?
C19 C24 H24 119.4 . . ?
C23 C24 C19 121.3(3) . . ?
C23 C24 H24 119.4 . . ?
C38 C43 H43 119.8 . . ?
C42 C43 C38 120.3(3) . . ?
C42 C43 H43 119.8 . . ?
C36 C35 C34 119.7(3) . . ?
C36 C35 H35 120.2 . . ?
C34 C35 H35 120.2 . . ?
C25 C26 H26 120.1 . . ?
C25 C26 C27 119.9(3) . . ?
C27 C26 H26 120.1 . . ?
C40 C41 H41 120.1 . . ?
C40 C41 C42 119.8(3) . . ?
C42 C41 H41 120.1 . . ?
C19 C20 H20 120.0 . . ?
C19 C20 C21 120.1(3) . . ?
C21 C20 H20 120.0 . . ?
C23 C22 H22 120.3 . . ?
C21 C22 H22 120.3 . . ?
C21 C22 C23 119.4(3) . . ?
C24 C23 C22 119.7(3) . . ?
C24 C23 H23 120.1 . . ?
C22 C23 H23 120.1 . . ?
C29 C28 H28 119.9 . . ?
C27 C28 H28 119.9 . . ?
C27 C28 C29 120.3(3) . . ?
C20 C21 H21 119.5 . . ?
C22 C21 C20 121.0(3) . . ?
C22 C21 H21 119.5 . . ?
C43 C42 H42 120.0 . . ?
C41 C42 C43 120.0(3) . . ?
C41 C42 H42 120.0 . . ?
C30 C29 H29 120.2 . . ?
C28 C29 C30 119.6(3) . . ?
C28 C29 H29 120.2 . . ?
C26 C27 H27 119.8 . . ?
C28 C27 C26 120.5(3) . . ?
C28 C27 H27 119.8 . . ?

loop_
_geom_bond_atom_site_label_1
_geom_bond_atom_site_label_2
_geom_bond_distance
_geom_bond_site_symmetry_2
_geom_bond_publ_flag
Au1 Cl2 2.2671(6) . ?
Au1 C1 1.978(2) . ?
N1 C1 1.355(3) . ?
N1 C2 1.379(3) . ?
N1 C12 1.445(3) . ?
N2 C1 1.367(3) . ?
N2 C11 1.426(3) . ?
N2 C3 1.407(3) . ?
C11 C6 1.408(3) . ?
C11 C10 1.390(4) . ?
C13 C18 1.528(3) . ?
C13 C14 1.393(3) . ?
C13 C12 1.397(3) . ?
C25 C18 1.529(4) . ?
C25 C30 1.392(4) . ?
C25 C26 1.389(4) . ?
C3 C4 1.433(3) . ?
C3 C2 1.356(4) . ?
C32 C31 1.524(3) . ?
C32 C33 1.386(4) . ?
C32 C37 1.394(4) . ?
C4 H4 0.9500 . ?
C4 C5 1.337(4) . ?
C45 H45A 0.9900 . ?
C45 H45B 0.9900 . ?
C45 C44 1.529(3) . ?
C45 C46 1.531(3) . ?
C6 C7 1.407(4) . ?
C6 C5 1.449(4) . ?
C38 C31 1.523(4) . ?
C38 C39 1.384(4) . ?
C38 C43 1.394(4) . ?
C16 H16 0.9500 . ?
C16 C17 1.389(3) . ?
C16 C15 1.397(3) . ?
C44 H44A 0.9900 . ?
C44 H44B 0.9900 . ?
C44 C15 1.511(3) . ?
C17 C31 1.524(3) . ?
C17 C12 1.404(3) . ?
C2 H2 0.9500 . ?
C19 C18 1.519(4) . ?
C19 C24 1.390(4) . ?
C19 C20 1.387(4) . ?
C18 H18 1.0000 . ?
C7 H7 0.9500 . ?
C7 C8 1.370(4) . ?
C31 H31 1.0000 . ?
C47 H47A 0.9800 . ?
C47 H47B 0.9800 . ?
C47 H47C 0.9800 . ?
C47 C46 1.523(4) . ?
C14 H14 0.9500 . ?
C14 C15 1.396(3) . ?
C10 H10 0.9500 . ?
C10 C9 1.380(4) . ?
C46 H46A 0.9900 . ?
C46 H46B 0.9900 . ?
C33 H33 0.9500 . ?
C33 C34 1.384(4) . ?
C8 H8 0.9500 . ?
C8 C9 1.393(4) . ?
C37 H37 0.9500 . ?
C37 C36 1.391(4) . ?
C5 H5 0.9500 . ?
C39 H39 0.9500 . ?
C39 C40 1.386(4) . ?
C9 H9 0.9500 . ?
C36 H36 0.9500 . ?
C36 C35 1.380(5) . ?
C30 H30 0.9500 . ?
C30 C29 1.391(4) . ?
C40 H40 0.9500 . ?
C40 C41 1.373(5) . ?
C34 H34 0.9500 . ?
C34 C35 1.383(5) . ?
C24 H24 0.9500 . ?
C24 C23 1.384(5) . ?
C43 H43 0.9500 . ?
C43 C42 1.390(4) . ?
C35 H35 0.9500 . ?
C26 H26 0.9500 . ?
C26 C27 1.400(5) . ?
C41 H41 0.9500 . ?
C41 C42 1.384(5) . ?
C20 H20 0.9500 . ?
C20 C21 1.390(5) . ?
C22 H22 0.9500 . ?
C22 C23 1.386(6) . ?
C22 C21 1.374(5) . ?
C23 H23 0.9500 . ?
C28 H28 0.9500 . ?
C28 C29 1.378(5) . ?
C28 C27 1.373(6) . ?
C21 H21 0.9500 . ?
C42 H42 0.9500 . ?
C29 H29 0.9500 . ?
C27 H27 0.9500 . ?

loop_
_geom_torsion_atom_site_label_1
_geom_torsion_atom_site_label_2
_geom_torsion_atom_site_label_3
_geom_torsion_atom_site_label_4
_geom_torsion
_geom_torsion_site_symmetry_1
_geom_torsion_site_symmetry_2
_geom_torsion_site_symmetry_3
_geom_torsion_site_symmetry_4
_geom_torsion_publ_flag
N2 C11 C6 C7 177.1(2) . . . . ?
N2 C11 C6 C5 -1.1(4) . . . . ?
N2 C11 C10 C9 -177.3(2) . . . . ?
N2 C3 C4 C5 -4.7(4) . . . . ?
N2 C3 C2 N1 -1.3(3) . . . . ?
C1 N1 C2 C3 0.3(3) . . . . ?
C1 N1 C12 C13 91.5(3) . . . . ?
C1 N1 C12 C17 -86.5(3) . . . . ?
C1 N2 C11 C6 176.4(2) . . . . ?
C1 N2 C11 C10 -4.5(4) . . . . ?
C1 N2 C3 C4 -172.9(2) . . . . ?
C1 N2 C3 C2 1.9(3) . . . . ?
C11 N2 C1 Au1 -7.4(4) . . . . ?
C11 N2 C1 N1 176.0(2) . . . . ?
C11 N2 C3 C4 9.2(3) . . . . ?
C11 N2 C3 C2 -176.0(2) . . . . ?
C11 C6 C7 C8 0.2(4) . . . . ?
C11 C6 C5 C4 5.5(4) . . . . ?
C11 C10 C9 C8 0.2(4) . . . . ?
C13 C14 C15 C16 3.3(4) . . . . ?
C13 C14 C15 C44 -177.4(2) . . . . ?
C25 C30 C29 C28 -0.3(5) . . . . ?
C25 C26 C27 C28 -0.1(5) . . . . ?
C3 N2 C1 Au1 174.9(2) . . . . ?
C3 N2 C1 N1 -1.7(3) . . . . ?
C3 N2 C11 C6 -6.1(3) . . . . ?
C3 N2 C11 C10 173.0(2) . . . . ?
C3 C4 C5 C6 -2.5(4) . . . . ?
C32 C33 C34 C35 -0.9(4) . . . . ?
C32 C37 C36 C35 -0.3(4) . . . . ?
C4 C3 C2 N1 172.6(3) . . . . ?
C45 C44 C15 C16 133.8(2) . . . . ?
C45 C44 C15 C14 -45.5(4) . . . . ?
C6 C11 C10 C9 1.7(4) . . . . ?
C6 C7 C8 C9 1.7(4) . . . . ?
C38 C39 C40 C41 -0.7(4) . . . . ?
C38 C43 C42 C41 -0.1(5) . . . . ?
C16 C17 C31 C32 -30.0(3) . . . . ?
C16 C17 C31 C38 100.0(3) . . . . ?
C16 C17 C12 N1 -176.5(2) . . . . ?
C16 C17 C12 C13 5.6(4) . . . . ?
C44 C45 C46 C47 61.0(3) . . . . ?
C17 C16 C15 C44 177.4(2) . . . . ?
C17 C16 C15 C14 -3.4(4) . . . . ?
C2 N1 C1 Au1 -176.42(17) . . . . ?
C2 N1 C1 N2 0.9(3) . . . . ?
C2 N1 C12 C13 -98.7(3) . . . . ?
C2 N1 C12 C17 83.3(3) . . . . ?
C2 C3 C4 C5 -177.9(3) . . . . ?
C19 C24 C23 C22 0.1(5) . . . . ?
C19 C20 C21 C22 0.4(5) . . . . ?
C18 C13 C14 C15 -175.9(2) . . . . ?
C18 C13 C12 N1 -6.5(4) . . . . ?
C18 C13 C12 C17 171.4(2) . . . . ?
C18 C25 C30 C29 -179.0(3) . . . . ?
C18 C25 C26 C27 179.1(3) . . . . ?
C18 C19 C24 C23 -178.5(3) . . . . ?
C18 C19 C20 C21 178.3(3) . . . . ?
C7 C6 C5 C4 -172.6(3) . . . . ?
C7 C8 C9 C10 -1.9(4) . . . . ?
C31 C32 C33 C34 -179.5(2) . . . . ?
C31 C32 C37 C36 -180.0(2) . . . . ?
C31 C38 C39 C40 -177.2(2) . . . . ?
C31 C38 C43 C42 177.5(3) . . . . ?
C31 C17 C12 N1 5.0(3) . . . . ?
C31 C17 C12 C13 -172.9(2) . . . . ?
C14 C13 C18 C25 33.4(3) . . . . ?
C14 C13 C18 C19 -96.1(3) . . . . ?
C14 C13 C12 N1 176.6(2) . . . . ?
C14 C13 C12 C17 -5.6(4) . . . . ?
C15 C16 C17 C31 177.5(2) . . . . ?
C15 C16 C17 C12 -0.9(4) . . . . ?
C10 C11 C6 C7 -2.0(4) . . . . ?
C10 C11 C6 C5 179.9(2) . . . . ?
C46 C45 C44 C15 178.8(2) . . . . ?
C33 C32 C31 C38 -21.7(4) . . . . ?
C33 C32 C31 C17 107.5(3) . . . . ?
C33 C32 C37 C36 -0.7(4) . . . . ?
C33 C34 C35 C36 0.0(4) . . . . ?
C12 N1 C1 Au1 -5.5(3) . . . . ?
C12 N1 C1 N2 171.8(2) . . . . ?
C12 N1 C2 C3 -170.5(2) . . . . ?
C12 C13 C18 C25 -143.4(2) . . . . ?
C12 C13 C18 C19 87.1(3) . . . . ?
C12 C13 C14 C15 1.0(4) . . . . ?
C12 C17 C31 C32 148.4(2) . . . . ?
C12 C17 C31 C38 -81.5(3) . . . . ?
C37 C32 C31 C38 157.6(2) . . . . ?
C37 C32 C31 C17 -73.2(3) . . . . ?
C37 C32 C33 C34 1.2(4) . . . . ?
C37 C36 C35 C34 0.6(4) . . . . ?
C5 C6 C7 C8 178.4(3) . . . . ?
C39 C38 C31 C32 -88.2(3) . . . . ?
C39 C38 C31 C17 142.5(2) . . . . ?
C39 C38 C43 C42 -0.9(4) . . . . ?
C39 C40 C41 C42 -0.3(5) . . . . ?
C30 C25 C18 C13 63.3(3) . . . . ?
C30 C25 C18 C19 -167.7(2) . . . . ?
C30 C25 C26 C27 -0.5(4) . . . . ?
C40 C41 C42 C43 0.8(5) . . . . ?
C24 C19 C18 C13 -136.4(3) . . . . ?
C24 C19 C18 C25 95.8(3) . . . . ?
C24 C19 C20 C21 -0.5(5) . . . . ?
C43 C38 C31 C32 93.4(3) . . . . ?
C43 C38 C31 C17 -35.9(3) . . . . ?
C43 C38 C39 C40 1.3(4) . . . . ?
C26 C25 C18 C13 -116.4(3) . . . . ?
C26 C25 C18 C19 12.6(4) . . . . ?
C26 C25 C30 C29 0.7(4) . . . . ?
C20 C19 C18 C13 44.9(4) . . . . ?
C20 C19 C18 C25 -82.9(3) . . . . ?
C20 C19 C24 C23 0.3(5) . . . . ?
C23 C22 C21 C20 0.0(6) . . . . ?
C21 C22 C23 C24 -0.2(6) . . . . ?
C29 C28 C27 C26 0.5(6) . . . . ?
C27 C28 C29 C30 -0.4(5) . . . . ?
